data_2017785
loop_
_publ_author_name
'Zhai, Quan-Guo'
'Li, Shu-Ni'
'Jiang, Yu-Cheng'
'Hu, Man-Cheng'

_publ_section_title
;
 A mixed-valence chair-like tetranuclear copper(I,II) cluster with three
 linking modes of the 3,5-bis(2-pyridyl)-1,2,4-triazole ligand
;
_journal_coeditor_code BG3127
_journal_issue 9
_journal_name_full 'Acta Crystallographica Section C'
_journal_page_first m249
_journal_page_last m252
_journal_paper_doi 10.1107/S0108270110030313
_journal_volume 66
_journal_year 2010
_chemical_formula_iupac '[Cu4 (C12 H8 N5)6], 2H2 O'
_chemical_formula_moiety 'C72 H48 Cu4 N30, 2(H2 O)'
_chemical_formula_sum 'C72 H52 Cu4 N30 O2'
_chemical_formula_weight 1623.60
_chemical_name_systematic
;
tetrakis[\m-3,5-bis(2-pyridyl)-1,2,4-triazolido]bis[3,5-bis(2-pyridyl)-
1,2,4-triazolido]dicopper(I)dicopper(II) dihydrate
;
_space_group_IT_number 14
_symmetry_cell_setting monoclinic
_symmetry_space_group_name_Hall '-P 2ybc'
_symmetry_space_group_name_H-M 'P 1 21/c 1'
_atom_sites_solution_hydrogens geom
_atom_sites_solution_primary direct
_atom_sites_solution_secondary difmap
_audit_creation_method SHELXL-97
_cell_angle_alpha 90.00
_cell_angle_beta 109.039(2)
_cell_angle_gamma 90.00
_cell_formula_units_Z 2
_cell_length_a 10.5696(10)
_cell_length_b 27.589(2)
_cell_length_c 12.6090(14)
_cell_measurement_reflns_used 6045
_cell_measurement_temperature 298(2)
_cell_measurement_theta_max 26.768
_cell_measurement_theta_min 2.168
_cell_volume 3475.7(6)
_computing_cell_refinement 'SAINT (Siemens, 1994)'
_computing_data_collection 'SMART (Siemens, 1996)'
_computing_data_reduction 'SAINT (Siemens, 1994)'
_computing_molecular_graphics 'SHELXTL (Sheldrick, 2008)'
_computing_publication_material 'SHELXTL (Sheldrick, 2008) and publCIF (Westrip, 2010)'
_computing_structure_refinement 'SHELXL97 (Sheldrick, 2008)'
_computing_structure_solution 'SHELXS97 (Sheldrick, 2008)'
_diffrn_ambient_temperature 298(2)
_diffrn_detector_area_resol_mean 14.6306
_diffrn_measured_fraction_theta_full 0.999
_diffrn_measured_fraction_theta_max 0.999
_diffrn_measurement_device_type 'Bruker SMART CCD'
_diffrn_measurement_method CCD_Profile_fitting
_diffrn_radiation_monochromator graphite
_diffrn_radiation_source 'sealed tube'
_diffrn_radiation_type MoK\a
_diffrn_radiation_wavelength 0.71073
_diffrn_reflns_av_R_equivalents 0.0292
_diffrn_reflns_av_sigmaI/netI 0.0379
_diffrn_reflns_limit_h_max 11
_diffrn_reflns_limit_h_min -12
_diffrn_reflns_limit_k_max 32
_diffrn_reflns_limit_k_min -32
_diffrn_reflns_limit_l_max 15
_diffrn_reflns_limit_l_min -11
_diffrn_reflns_number 17303
_diffrn_reflns_theta_full 25.01
_diffrn_reflns_theta_max 25.01
_diffrn_reflns_theta_min 1.48
_exptl_absorpt_coefficient_mu 1.279
_exptl_absorpt_correction_T_max 0.9482
_exptl_absorpt_correction_T_min 0.7574
_exptl_absorpt_correction_type multi-scan
_exptl_absorpt_process_details '(SADABS; Sheldrick, 1996)'
_exptl_crystal_colour brown
_exptl_crystal_density_diffrn 1.551
_exptl_crystal_density_method 'not measured'
_exptl_crystal_description block
_exptl_crystal_F_000 1652
_exptl_crystal_size_max 0.23
_exptl_crystal_size_mid 0.20
_exptl_crystal_size_min 0.04
_refine_diff_density_max 0.651
_refine_diff_density_min -1.160
_refine_ls_extinction_method none
_refine_ls_goodness_of_fit_ref 1.074
_refine_ls_hydrogen_treatment constr
_refine_ls_matrix_type full
_refine_ls_number_parameters 487
_refine_ls_number_reflns 6122
_refine_ls_number_restraints 0
_refine_ls_restrained_S_all 1.074
_refine_ls_R_factor_all 0.0758
_refine_ls_R_factor_gt 0.0544
_refine_ls_shift/su_max 0.001
_refine_ls_shift/su_mean 0.000
_refine_ls_structure_factor_coef Fsqd
_refine_ls_weighting_details 'calc w=1/[\s^2^(Fo^2^)+(0.0810P)^2^+8.7617P] where P=(Fo^2^+2Fc^2^)/3'
_refine_ls_weighting_scheme calc
_refine_ls_wR_factor_gt 0.1515
_refine_ls_wR_factor_ref 0.1699
_reflns_number_gt 4601
_reflns_number_total 6122
_reflns_threshold_expression I>2\s(I)
_cod_data_source_file bg3127.cif
_cod_data_source_block I
_cod_original_sg_symbol_Hall '-P 2ybc '
_cod_original_sg_symbol_H-M 'P 21/c  '
_cod_database_code 2017785
_cod_database_fobs_code 2017785

loop_
_symmetry_equiv_pos_as_xyz
'x, y, z'
'-x, y+1/2, -z+1/2'
'-x, -y, -z'
'x, -y-1/2, z-1/2'

loop_
_atom_site_type_symbol
_atom_site_label
_atom_site_fract_x
_atom_site_fract_y
_atom_site_fract_z
_atom_site_U_iso_or_equiv
_atom_site_adp_type
_atom_site_calc_flag
_atom_site_refinement_flags
_atom_site_occupancy
_atom_site_disorder_assembly
_atom_site_disorder_group
Cu Cu1 0.37902(6) 0.58314(2) 0.19970(5) 0.0375(2) Uani d . 1 . .
Cu Cu2 0.50421(7) 0.61595(2) 0.56237(6) 0.0444(2) Uani d . 1 . .
C C1 0.6728(5) 0.65882(17) 0.4575(4) 0.0294(10) Uani d . 1 . .
C C2 0.6292(4) 0.63789(17) 0.2914(4) 0.0293(10) Uani d . 1 . .
C C3 0.6283(5) 0.62927(17) 0.1764(4) 0.0301(10) Uani d . 1 . .
C C4 0.7295(5) 0.6450(2) 0.1366(4) 0.0415(12) Uani d . 1 . .
H H4 0.8020 0.6625 0.1825 0.050 Uiso calc R 1 . .
C C5 0.7199(5) 0.6341(2) 0.0274(4) 0.0433(13) Uani d . 1 . .
H H5 0.7859 0.6444 -0.0015 0.052 Uiso calc R 1 . .
C C6 0.6126(6) 0.6082(2) -0.0379(4) 0.0439(13) Uani d . 1 . .
H H6 0.6048 0.6004 -0.1115 0.053 Uiso calc R 1 . .
C C7 0.5159(5) 0.59375(18) 0.0072(4) 0.0346(11) Uani d . 1 . .
H H7 0.4436 0.5759 -0.0377 0.042 Uiso calc R 1 . .
C C8 0.7301(5) 0.67954(17) 0.5699(4) 0.0304(10) Uani d . 1 . .
C C9 0.8324(5) 0.71324(19) 0.5977(4) 0.0382(12) Uani d . 1 . .
H H9 0.8689 0.7242 0.5442 0.046 Uiso calc R 1 . .
C C10 0.8795(5) 0.7303(2) 0.7067(4) 0.0461(13) Uani d . 1 . .
H H10 0.9486 0.7529 0.7277 0.055 Uiso calc R 1 . .
C C11 0.8230(6) 0.7136(2) 0.7831(5) 0.0549(16) Uani d . 1 . .
H H11 0.8544 0.7239 0.8574 0.066 Uiso calc R 1 . .
C C12 0.7193(7) 0.6813(2) 0.7477(5) 0.0567(16) Uani d . 1 . .
H H12 0.6795 0.6709 0.7996 0.068 Uiso calc R 1 . .
C C13 0.1954(5) 0.68421(17) 0.1757(4) 0.0341(11) Uani d . 1 . .
C C14 0.1285(4) 0.62822(18) 0.0573(4) 0.0316(10) Uani d . 1 . .
C C15 0.1235(5) 0.58149(18) 0.0018(4) 0.0328(11) Uani d . 1 . .
C C16 0.0156(5) 0.5672(2) -0.0909(4) 0.0445(13) Uani d . 1 . .
H H16 -0.0576 0.5875 -0.1211 0.053 Uiso calc R 1 . .
C C17 0.0212(6) 0.5224(2) -0.1361(5) 0.0567(17) Uani d . 1 . .
H H17 -0.0499 0.5117 -0.1969 0.068 Uiso calc R 1 . .
C C18 0.1308(7) 0.4932(2) -0.0922(5) 0.0536(15) Uani d . 1 . .
H H18 0.1356 0.4629 -0.1231 0.064 Uiso calc R 1 . .
C C19 0.2339(6) 0.50995(19) -0.0010(5) 0.0472(14) Uani d . 1 . .
H H19 0.3089 0.4904 0.0286 0.057 Uiso calc R 1 . .
C C20 0.2745(5) 0.71548(17) 0.2686(4) 0.0379(12) Uani d . 1 . .
C C21 0.4065(6) 0.72670(19) 0.2863(5) 0.0485(14) Uani d . 1 . .
H H21 0.4516 0.7138 0.2405 0.058 Uiso calc R 1 . .
C C22 0.4715(7) 0.7579(2) 0.3747(6) 0.069(2) Uani d . 1 . .
H H22 0.5614 0.7655 0.3899 0.082 Uiso calc R 1 . .
C C23 0.4019(9) 0.7769(2) 0.4381(6) 0.070(2) Uani d . 1 . .
H H23 0.4427 0.7981 0.4965 0.084 Uiso calc R 1 . .
C C24 0.2703(8) 0.7642(2) 0.4145(5) 0.0584(17) Uani d . 1 . .
H H24 0.2230 0.7778 0.4577 0.070 Uiso calc R 1 . .
C C25 0.5772(4) 0.44836(17) 0.2976(4) 0.0293(10) Uani d . 1 . .
C C26 0.4231(4) 0.48975(17) 0.3216(4) 0.0280(10) Uani d . 1 . .
C C27 0.3169(4) 0.51056(17) 0.3583(4) 0.0307(10) Uani d . 1 . .
C C28 0.2685(5) 0.4878(2) 0.4351(5) 0.0433(13) Uani d . 1 . .
H H28 0.3008 0.4577 0.4648 0.052 Uiso calc R 1 . .
C C29 0.1704(6) 0.5114(2) 0.4665(5) 0.0526(15) Uani d . 1 . .
H H29 0.1360 0.4973 0.5183 0.063 Uiso calc R 1 . .
C C30 0.1250(6) 0.5550(2) 0.4212(5) 0.0540(15) Uani d . 1 . .
H H30 0.0584 0.5709 0.4410 0.065 Uiso calc R 1 . .
C C31 0.1782(5) 0.5760(2) 0.3451(5) 0.0442(13) Uani d . 1 . .
H H31 0.1468 0.6062 0.3153 0.053 Uiso calc R 1 . .
C C32 0.6701(5) 0.40807(17) 0.3115(4) 0.0320(10) Uani d . 1 . .
C C33 0.7696(5) 0.4061(2) 0.2629(5) 0.0440(13) Uani d . 1 . .
H H33 0.7815 0.4314 0.2183 0.053 Uiso calc R 1 . .
C C34 0.8510(6) 0.3656(2) 0.2819(5) 0.0551(16) Uani d . 1 . .
H H34 0.9189 0.3634 0.2502 0.066 Uiso calc R 1 . .
C C35 0.8318(6) 0.3289(2) 0.3473(5) 0.0508(14) Uani d . 1 . .
H H35 0.8859 0.3015 0.3609 0.061 Uiso calc R 1 . .
C C36 0.7304(6) 0.33337(19) 0.3927(5) 0.0455(13) Uani d . 1 . .
H H36 0.7173 0.3083 0.4372 0.055 Uiso calc R 1 . .
N N1 0.5326(4) 0.61899(13) 0.3245(3) 0.0267(8) Uani d . 1 . .
N N2 0.5609(4) 0.63229(14) 0.4337(3) 0.0281(8) Uani d . 1 . .
N N3 0.7200(4) 0.66360(15) 0.3709(3) 0.0327(9) Uani d . 1 . .
N N4 0.5211(4) 0.60410(13) 0.1124(3) 0.0286(8) Uani d . 1 . .
N N5 0.6716(4) 0.66388(16) 0.6436(3) 0.0405(10) Uani d . 1 . .
N N6 0.0309(4) 0.66061(17) 0.0326(4) 0.0456(11) Uani d . 1 . .
N N7 0.0741(4) 0.69702(16) 0.1099(4) 0.0455(11) Uani d . 1 . .
N N8 0.2368(4) 0.64114(13) 0.1459(3) 0.0292(8) Uani d . 1 . .
N N9 0.2308(4) 0.55295(14) 0.0465(3) 0.0344(9) Uani d . 1 . .
N N10 0.2063(5) 0.73370(16) 0.3336(4) 0.0459(11) Uani d . 1 . .
N N11 0.4676(4) 0.51426(14) 0.2484(3) 0.0299(8) Uani d . 1 . .
N N12 0.5687(4) 0.48716(14) 0.2324(3) 0.0304(9) Uani d . 1 . .
N N13 0.4875(4) 0.44809(14) 0.3547(3) 0.0295(8) Uani d . 1 . .
N N14 0.2739(4) 0.55421(15) 0.3130(3) 0.0327(9) Uani d . 1 . .
N N15 0.6502(4) 0.37172(14) 0.3761(3) 0.0361(9) Uani d . 1 . .
O O1 1.0018(6) 0.6638(2) 0.3795(6) 0.113(2) Uani d . 1 . .
H H1A 0.9212 0.6714 0.3713 0.135 Uiso d R 1 . .
H H1B 1.0407 0.6881 0.3625 0.135 Uiso d R 1 . .

loop_
_atom_site_aniso_label
_atom_site_aniso_U_11
_atom_site_aniso_U_22
_atom_site_aniso_U_33
_atom_site_aniso_U_12
_atom_site_aniso_U_13
_atom_site_aniso_U_23
Cu1 0.0359(4) 0.0363(4) 0.0404(4) -0.0025(3) 0.0125(3) -0.0001(3)
Cu2 0.0537(4) 0.0464(4) 0.0422(4) -0.0129(3) 0.0279(3) 0.0050(3)
C1 0.032(2) 0.034(2) 0.022(2) -0.004(2) 0.0095(19) -0.0005(19)
C2 0.029(2) 0.036(3) 0.023(2) -0.006(2) 0.0095(19) -0.001(2)
C3 0.031(2) 0.034(2) 0.026(2) -0.002(2) 0.011(2) 0.000(2)
C4 0.037(3) 0.055(3) 0.034(3) -0.013(2) 0.013(2) -0.001(2)
C5 0.044(3) 0.058(3) 0.036(3) -0.004(3) 0.024(2) 0.002(3)
C6 0.058(3) 0.047(3) 0.031(3) -0.005(3) 0.021(3) -0.006(2)
C7 0.041(3) 0.036(3) 0.026(3) -0.005(2) 0.009(2) -0.005(2)
C8 0.033(2) 0.034(2) 0.024(2) -0.001(2) 0.0088(19) 0.002(2)
C9 0.035(3) 0.047(3) 0.034(3) -0.009(2) 0.013(2) 0.000(2)
C10 0.041(3) 0.054(3) 0.039(3) -0.014(3) 0.007(2) -0.011(3)
C11 0.071(4) 0.061(4) 0.031(3) -0.019(3) 0.014(3) -0.012(3)
C12 0.079(4) 0.066(4) 0.031(3) -0.025(3) 0.026(3) -0.006(3)
C13 0.039(3) 0.030(2) 0.037(3) 0.003(2) 0.017(2) 0.002(2)
C14 0.025(2) 0.039(3) 0.030(3) -0.001(2) 0.009(2) 0.003(2)
C15 0.031(3) 0.040(3) 0.030(3) -0.010(2) 0.014(2) -0.001(2)
C16 0.036(3) 0.059(4) 0.038(3) -0.010(3) 0.011(2) -0.002(3)
C17 0.057(4) 0.070(4) 0.041(3) -0.030(3) 0.013(3) -0.014(3)
C18 0.070(4) 0.043(3) 0.049(4) -0.018(3) 0.022(3) -0.014(3)
C19 0.056(3) 0.034(3) 0.054(4) -0.009(3) 0.021(3) -0.005(3)
C20 0.047(3) 0.027(2) 0.038(3) 0.008(2) 0.011(2) 0.004(2)
C21 0.047(3) 0.035(3) 0.063(4) 0.006(2) 0.016(3) -0.001(3)
C22 0.060(4) 0.043(3) 0.086(5) -0.014(3) 0.000(4) 0.003(4)
C23 0.106(6) 0.043(4) 0.053(4) -0.011(4) 0.013(4) -0.013(3)
C24 0.092(5) 0.042(3) 0.042(3) 0.001(3) 0.023(3) -0.005(3)
C25 0.028(2) 0.036(3) 0.026(2) -0.004(2) 0.0125(19) -0.001(2)
C26 0.027(2) 0.034(3) 0.025(2) -0.0068(19) 0.0099(19) 0.0003(19)
C27 0.026(2) 0.038(3) 0.029(2) -0.007(2) 0.0112(19) -0.005(2)
C28 0.040(3) 0.047(3) 0.048(3) -0.004(2) 0.022(2) 0.003(3)
C29 0.049(3) 0.068(4) 0.053(4) -0.010(3) 0.033(3) 0.000(3)
C30 0.045(3) 0.064(4) 0.067(4) -0.005(3) 0.037(3) -0.017(3)
C31 0.037(3) 0.043(3) 0.058(4) -0.004(2) 0.023(3) -0.010(3)
C32 0.033(2) 0.034(3) 0.029(2) -0.003(2) 0.010(2) 0.001(2)
C33 0.042(3) 0.048(3) 0.052(3) 0.007(2) 0.028(3) 0.012(3)
C34 0.051(3) 0.058(4) 0.068(4) 0.010(3) 0.036(3) 0.006(3)
C35 0.050(3) 0.044(3) 0.060(4) 0.011(3) 0.021(3) 0.002(3)
C36 0.057(3) 0.033(3) 0.050(3) 0.001(2) 0.021(3) 0.009(2)
N1 0.0274(19) 0.030(2) 0.0224(19) -0.0058(16) 0.0074(15) -0.0018(16)
N2 0.032(2) 0.031(2) 0.0224(19) -0.0030(17) 0.0108(16) 0.0004(16)
N3 0.030(2) 0.044(2) 0.027(2) -0.0108(18) 0.0123(17) -0.0033(18)
N4 0.030(2) 0.030(2) 0.025(2) -0.0025(16) 0.0086(16) -0.0012(16)
N5 0.052(3) 0.046(2) 0.026(2) -0.015(2) 0.0163(19) -0.0026(19)
N6 0.034(2) 0.053(3) 0.045(3) 0.008(2) 0.006(2) -0.002(2)
N7 0.039(3) 0.047(3) 0.047(3) 0.013(2) 0.010(2) -0.002(2)
N8 0.030(2) 0.0254(19) 0.032(2) 0.0022(16) 0.0098(17) 0.0042(16)
N9 0.033(2) 0.032(2) 0.038(2) -0.0080(18) 0.0112(18) -0.0034(18)
N10 0.062(3) 0.038(2) 0.040(3) 0.005(2) 0.019(2) -0.001(2)
N11 0.030(2) 0.033(2) 0.030(2) 0.0013(17) 0.0130(17) 0.0032(17)
N12 0.032(2) 0.033(2) 0.030(2) -0.0006(17) 0.0153(17) 0.0041(17)
N13 0.028(2) 0.033(2) 0.030(2) -0.0036(17) 0.0122(16) 0.0022(17)
N14 0.029(2) 0.036(2) 0.036(2) -0.0023(17) 0.0146(17) -0.0064(18)
N15 0.043(2) 0.032(2) 0.037(2) -0.0010(18) 0.0192(19) 0.0039(18)
O1 0.079(4) 0.111(5) 0.148(6) 0.014(4) 0.037(4) 0.026(4)

loop_
_atom_type_symbol
_atom_type_description
_atom_type_scat_dispersion_real
_atom_type_scat_dispersion_imag
_atom_type_scat_source
C C 0.0033 0.0016 'International Tables Vol C Tables 4.2.6.8 and 6.1.1.4'
H H 0.0000 0.0000 'International Tables Vol C Tables 4.2.6.8 and 6.1.1.4'
N N 0.0061 0.0033 'International Tables Vol C Tables 4.2.6.8 and 6.1.1.4'
O O 0.0106 0.0060 'International Tables Vol C Tables 4.2.6.8 and 6.1.1.4'
Cu Cu 0.3201 1.2651 'International Tables Vol C Tables 4.2.6.8 and 6.1.1.4'

loop_
_geom_angle_atom_site_label_1
_geom_angle_atom_site_label_2
_geom_angle_atom_site_label_3
_geom_angle_site_symmetry_1
_geom_angle_site_symmetry_3
_geom_angle
_geom_angle_publ_flag
N1 Cu1 N4 . . 76.41(14) yes
N1 Cu1 N8 . . 100.13(15) yes
N1 Cu1 N9 . . 169.46(15) yes
N1 Cu1 N11 . . 92.56(15) yes
N1 Cu1 N14 . . 96.53(14) yes
N4 Cu1 N9 . . 93.81(14) yes
N4 Cu1 N14 . . 167.72(14) yes
N8 Cu1 N4 . . 99.63(14) yes
N8 Cu1 N9 . . 77.39(15) yes
N8 Cu1 N14 . . 91.44(14) yes
N9 Cu1 N14 . . 93.78(14) yes
N11 Cu1 N4 . . 94.10(14) yes
N11 Cu1 N9 . . 92.04(15) yes
N11 Cu1 N8 . . 163.13(14) yes
N11 Cu1 N14 . . 75.99(14) yes
N2 Cu2 N5 . . 80.14(15) yes
N2 Cu2 N13 . 3_666 130.59(16) yes
N2 Cu2 N15 . 3_666 140.54(17) yes
N13 Cu2 N5 3_666 . 113.08(16) yes
N13 Cu2 N15 3_666 3_666 81.75(15) yes
N15 Cu2 N5 3_666 . 110.23(17) yes
N2 C1 N3 . . 113.9(4) ?
N2 C1 C8 . . 119.1(4) ?
N3 C1 C8 . . 127.0(4) ?
N1 C2 N3 . . 114.1(4) ?
N1 C2 C3 . . 119.3(4) ?
N3 C2 C3 . . 126.6(4) ?
N4 C3 C4 . . 122.7(4) ?
N4 C3 C2 . . 114.0(4) ?
C4 C3 C2 . . 123.3(4) ?
C5 C4 C3 . . 118.5(5) ?
C5 C4 H4 . . 120.8 ?
C3 C4 H4 . . 120.8 ?
C6 C5 C4 . . 119.4(5) ?
C6 C5 H5 . . 120.3 ?
C4 C5 H5 . . 120.3 ?
C5 C6 C7 . . 118.9(5) ?
C5 C6 H6 . . 120.5 ?
C7 C6 H6 . . 120.5 ?
N4 C7 C6 . . 123.3(5) ?
N4 C7 H7 . . 118.3 ?
C6 C7 H7 . . 118.3 ?
N5 C8 C9 . . 122.6(4) ?
N5 C8 C1 . . 113.9(4) ?
C9 C8 C1 . . 123.5(4) ?
C8 C9 C10 . . 118.7(5) ?
C8 C9 H9 . . 120.6 ?
C10 C9 H9 . . 120.6 ?
C11 C10 C9 . . 119.1(5) ?
C11 C10 H10 . . 120.4 ?
C9 C10 H10 . . 120.4 ?
C10 C11 C12 . . 118.4(5) ?
C10 C11 H11 . . 120.8 ?
C12 C11 H11 . . 120.8 ?
N5 C12 C11 . . 124.1(5) ?
N5 C12 H12 . . 117.9 ?
C11 C12 H12 . . 117.9 ?
N7 C13 N8 . . 113.0(4) ?
N7 C13 C20 . . 121.5(4) ?
N8 C13 C20 . . 125.5(4) ?
N6 C14 N8 . . 113.5(4) ?
N6 C14 C15 . . 125.4(4) ?
N8 C14 C15 . . 121.0(4) ?
N9 C15 C16 . . 122.2(5) ?
N9 C15 C14 . . 115.0(4) ?
C16 C15 C14 . . 122.8(5) ?
C17 C16 C15 . . 117.9(6) ?
C17 C16 H16 . . 121.1 ?
C15 C16 H16 . . 121.1 ?
C18 C17 C16 . . 120.5(5) ?
C18 C17 H17 . . 119.7 ?
C16 C17 H17 . . 119.7 ?
C17 C18 C19 . . 118.2(6) ?
C17 C18 H18 . . 120.9 ?
C19 C18 H18 . . 120.9 ?
N9 C19 C18 . . 122.9(6) ?
N9 C19 H19 . . 118.6 ?
C18 C19 H19 . . 118.6 ?
N10 C20 C21 . . 122.1(5) ?
N10 C20 C13 . . 115.0(5) ?
C21 C20 C13 . . 122.8(5) ?
C20 C21 C22 . . 118.5(6) ?
C20 C21 H21 . . 120.8 ?
C22 C21 H21 . . 120.8 ?
C23 C22 C21 . . 119.2(7) ?
C23 C22 H22 . . 120.4 ?
C21 C22 H22 . . 120.4 ?
C22 C23 C24 . . 118.8(6) ?
C22 C23 H23 . . 120.6 ?
C24 C23 H23 . . 120.6 ?
N10 C24 C23 . . 123.8(6) ?
N10 C24 H24 . . 118.1 ?
C23 C24 H24 . . 118.1 ?
N12 C25 N13 . . 114.2(4) ?
N12 C25 C32 . . 126.5(4) ?
N13 C25 C32 . . 119.3(4) ?
N13 C26 N11 . . 113.1(4) ?
N13 C26 C27 . . 127.3(4) ?
N11 C26 C27 . . 119.7(4) ?
N14 C27 C28 . . 123.4(4) ?
N14 C27 C26 . . 113.9(4) ?
C28 C27 C26 . . 122.7(5) ?
C27 C28 C29 . . 118.0(5) ?
C27 C28 H28 . . 121.0 ?
C29 C28 H28 . . 121.0 ?
C30 C29 C28 . . 119.4(5) ?
C30 C29 H29 . . 120.3 ?
C28 C29 H29 . . 120.3 ?
C29 C30 C31 . . 119.8(5) ?
C29 C30 H30 . . 120.1 ?
C31 C30 H30 . . 120.1 ?
N14 C31 C30 . . 122.3(5) ?
N14 C31 H31 . . 118.9 ?
C30 C31 H31 . . 118.9 ?
N15 C32 C33 . . 122.0(5) ?
N15 C32 C25 . . 114.1(4) ?
C33 C32 C25 . . 123.9(4) ?
C32 C33 C34 . . 118.4(5) ?
C32 C33 H33 . . 120.8 ?
C34 C33 H33 . . 120.8 ?
C35 C34 C33 . . 119.9(5) ?
C35 C34 H34 . . 120.1 ?
C33 C34 H34 . . 120.1 ?
C34 C35 C36 . . 118.5(5) ?
C34 C35 H35 . . 120.8 ?
C36 C35 H35 . . 120.8 ?
N15 C36 C35 . . 123.3(5) ?
N15 C36 H36 . . 118.3 ?
C35 C36 H36 . . 118.3 ?
C2 N1 N2 . . 105.9(3) ?
C2 N1 Cu1 . . 115.8(3) ?
N2 N1 Cu1 . . 138.1(3) ?
C1 N2 N1 . . 105.1(3) ?
C1 N2 Cu2 . . 115.3(3) ?
N1 N2 Cu2 . . 138.7(3) ?
C2 N3 C1 . . 100.9(4) ?
C7 N4 C3 . . 117.1(4) ?
C7 N4 Cu1 . . 128.5(3) ?
C3 N4 Cu1 . . 114.3(3) ?
C12 N5 C8 . . 117.0(4) ?
C12 N5 Cu2 . . 132.1(4) ?
C8 N5 Cu2 . . 110.8(3) ?
C14 N6 N7 . . 105.9(4) ?
C13 N7 N6 . . 106.2(4) ?
C14 N8 C13 . . 101.3(4) ?
C14 N8 Cu1 . . 112.3(3) ?
C13 N8 Cu1 . . 144.9(3) ?
C19 N9 C15 . . 118.3(4) ?
C19 N9 Cu1 . . 127.7(4) ?
C15 N9 Cu1 . . 113.9(3) ?
C24 N10 C20 . . 117.6(5) ?
C26 N11 N12 . . 106.9(4) ?
C26 N11 Cu1 . . 115.4(3) ?
N12 N11 Cu1 . . 137.5(3) ?
C25 N12 N11 . . 104.2(3) ?
C26 N13 C25 . . 101.6(4) ?
C26 N13 Cu2 . 3_666 147.2(3) ?
C25 N13 Cu2 . 3_666 110.7(3) ?
C27 N14 C31 . . 117.1(4) ?
C27 N14 Cu1 . . 115.0(3) ?
C31 N14 Cu1 . . 127.8(4) ?
C36 N15 C32 . . 117.9(4) ?
C36 N15 Cu2 . 3_666 128.2(3) ?
C32 N15 Cu2 . 3_666 113.9(3) ?
H1A O1 H1B . . 108.9 ?

loop_
_geom_bond_atom_site_label_1
_geom_bond_atom_site_label_2
_geom_bond_site_symmetry_2
_geom_bond_distance
_geom_bond_publ_flag
Cu1 N1 . 2.103(4) yes
Cu1 N11 . 2.119(4) yes
Cu1 N8 . 2.149(4) yes
Cu1 N4 . 2.209(4) yes
Cu1 N9 . 2.215(4) yes
Cu1 N14 . 2.225(4) yes
Cu2 N2 . 1.957(4) yes
Cu2 N13 3_666 2.040(4) yes
Cu2 N15 3_666 2.051(4) yes
Cu2 N5 . 2.179(4) yes
C1 N2 . 1.339(6) ?
C1 N3 . 1.347(6) ?
C1 C8 . 1.463(6) ?
C2 N1 . 1.328(6) ?
C2 N3 . 1.342(6) ?
C2 C3 . 1.467(6) ?
C3 N4 . 1.349(6) ?
C3 C4 . 1.391(7) ?
C4 C5 . 1.381(7) ?
C4 H4 . 0.9300 ?
C5 C6 . 1.366(8) ?
C5 H5 . 0.9300 ?
C6 C7 . 1.381(7) ?
C6 H6 . 0.9300 ?
C7 N4 . 1.341(6) ?
C7 H7 . 0.9300 ?
C8 N5 . 1.345(6) ?
C8 C9 . 1.382(7) ?
C9 C10 . 1.382(7) ?
C9 H9 . 0.9300 ?
C10 C11 . 1.369(8) ?
C10 H10 . 0.9300 ?
C11 C12 . 1.370(8) ?
C11 H11 . 0.9300 ?
C12 N5 . 1.333(7) ?
C12 H12 . 0.9300 ?
C13 N7 . 1.328(6) ?
C13 N8 . 1.361(6) ?
C13 C20 . 1.475(7) ?
C14 N6 . 1.323(6) ?
C14 N8 . 1.360(6) ?
C14 C15 . 1.460(7) ?
C15 N9 . 1.344(6) ?
C15 C16 . 1.397(7) ?
C16 C17 . 1.371(9) ?
C16 H16 . 0.9300 ?
C17 C18 . 1.370(9) ?
C17 H17 . 0.9300 ?
C18 C19 . 1.381(8) ?
C18 H18 . 0.9300 ?
C19 N9 . 1.334(7) ?
C19 H19 . 0.9300 ?
C20 N10 . 1.352(7) ?
C20 C21 . 1.375(8) ?
C21 C22 . 1.398(9) ?
C21 H21 . 0.9300 ?
C22 C23 . 1.356(11) ?
C22 H22 . 0.9300 ?
C23 C24 . 1.369(10) ?
C23 H23 . 0.9300 ?
C24 N10 . 1.326(8) ?
C24 H24 . 0.9300 ?
C25 N12 . 1.334(6) ?
C25 N13 . 1.366(6) ?
C25 C32 . 1.456(7) ?
C26 N13 . 1.332(6) ?
C26 N11 . 1.346(6) ?
C26 C27 . 1.463(6) ?
C27 N14 . 1.347(6) ?
C27 C28 . 1.385(7) ?
C28 C29 . 1.387(8) ?
C28 H28 . 0.9300 ?
C29 C30 . 1.352(9) ?
C29 H29 . 0.9300 ?
C30 C31 . 1.387(8) ?
C30 H30 . 0.9300 ?
C31 N14 . 1.347(6) ?
C31 H31 . 0.9300 ?
C32 N15 . 1.351(6) ?
C32 C33 . 1.380(7) ?
C33 C34 . 1.383(8) ?
C33 H33 . 0.9300 ?
C34 C35 . 1.361(8) ?
C34 H34 . 0.9300 ?
C35 C36 . 1.375(8) ?
C35 H35 . 0.9300 ?
C36 N15 . 1.329(7) ?
C36 H36 . 0.9300 ?
N1 N2 . 1.361(5) ?
N6 N7 . 1.370(6) ?
N11 N12 . 1.372(5) ?
N13 Cu2 3_666 2.040(4) ?
N15 Cu2 3_666 2.051(4) ?
O1 H1A . 0.8497 ?
O1 H1B . 0.8500 ?

loop_
_geom_hbond_atom_site_label_D
_geom_hbond_atom_site_label_H
_geom_hbond_atom_site_label_A
_geom_hbond_site_symmetry_A
_geom_hbond_distance_DH
_geom_hbond_distance_HA
_geom_hbond_distance_DA
_geom_hbond_angle_DHA
O1 H1A N3 . 0.85 2.14 2.945(7) 159.0
O1 H1B N10 1_655 0.85 2.28 3.089(8) 159.3

loop_
_geom_torsion_atom_site_label_1
_geom_torsion_atom_site_label_2
_geom_torsion_atom_site_label_3
_geom_torsion_atom_site_label_4
_geom_torsion_site_symmetry_1
_geom_torsion_site_symmetry_2
_geom_torsion_site_symmetry_3
_geom_torsion_site_symmetry_4
_geom_torsion
_geom_torsion_publ_flag
N1 C2 C3 N4 . . . . 3.4(6) ?
N3 C2 C3 N4 . . . . -176.8(5) ?
N1 C2 C3 C4 . . . . -175.9(5) ?
N3 C2 C3 C4 . . . . 3.9(8) ?
N4 C3 C4 C5 . . . . -0.4(8) ?
C2 C3 C4 C5 . . . . 178.8(5) ?
C3 C4 C5 C6 . . . . -0.3(8) ?
C4 C5 C6 C7 . . . . 0.3(8) ?
C5 C6 C7 N4 . . . . 0.4(8) ?
N2 C1 C8 N5 . . . . 8.5(6) ?
N3 C1 C8 N5 . . . . -172.1(5) ?
N2 C1 C8 C9 . . . . -169.8(5) ?
N3 C1 C8 C9 . . . . 9.6(8) ?
N5 C8 C9 C10 . . . . 2.2(8) ?
C1 C8 C9 C10 . . . . -179.7(5) ?
C8 C9 C10 C11 . . . . -0.4(9) ?
C9 C10 C11 C12 . . . . -1.6(10) ?
C10 C11 C12 N5 . . . . 2.0(11) ?
N6 C14 C15 N9 . . . . -175.3(5) ?
N8 C14 C15 N9 . . . . 1.4(6) ?
N6 C14 C15 C16 . . . . 4.7(8) ?
N8 C14 C15 C16 . . . . -178.5(4) ?
N9 C15 C16 C17 . . . . 0.4(7) ?
C14 C15 C16 C17 . . . . -179.7(5) ?
C15 C16 C17 C18 . . . . -1.2(8) ?
C16 C17 C18 C19 . . . . 0.8(9) ?
C17 C18 C19 N9 . . . . 0.6(9) ?
N7 C13 C20 N10 . . . . 45.9(7) ?
N8 C13 C20 N10 . . . . -135.8(5) ?
N7 C13 C20 C21 . . . . -132.1(6) ?
N8 C13 C20 C21 . . . . 46.2(7) ?
N10 C20 C21 C22 . . . . 0.2(8) ?
C13 C20 C21 C22 . . . . 178.0(5) ?
C20 C21 C22 C23 . . . . -1.6(9) ?
C21 C22 C23 C24 . . . . 1.1(10) ?
C22 C23 C24 N10 . . . . 0.9(10) ?
N13 C26 C27 N14 . . . . 177.7(4) ?
N11 C26 C27 N14 . . . . -0.3(6) ?
N13 C26 C27 C28 . . . . -0.5(8) ?
N11 C26 C27 C28 . . . . -178.5(4) ?
N14 C27 C28 C29 . . . . 0.2(8) ?
C26 C27 C28 C29 . . . . 178.2(5) ?
C27 C28 C29 C30 . . . . 0.4(9) ?
C28 C29 C30 C31 . . . . -0.9(9) ?
C29 C30 C31 N14 . . . . 0.7(9) ?
N12 C25 C32 N15 . . . . -175.2(4) ?
N13 C25 C32 N15 . . . . 4.6(6) ?
N12 C25 C32 C33 . . . . 4.1(8) ?
N13 C25 C32 C33 . . . . -176.1(5) ?
N15 C32 C33 C34 . . . . -0.4(8) ?
C25 C32 C33 C34 . . . . -179.5(5) ?
C32 C33 C34 C35 . . . . 0.1(9) ?
C33 C34 C35 C36 . . . . 0.1(9) ?
C34 C35 C36 N15 . . . . -0.1(9) ?
N3 C2 N1 N2 . . . . -0.8(5) ?
C3 C2 N1 N2 . . . . 179.1(4) ?
N3 C2 N1 Cu1 . . . . 175.2(3) ?
C3 C2 N1 Cu1 . . . . -5.0(6) ?
N11 Cu1 N1 C2 . . . . 97.1(3) ?
N8 Cu1 N1 C2 . . . . -94.0(3) ?
N4 Cu1 N1 C2 . . . . 3.5(3) ?
N9 Cu1 N1 C2 . . . . -18.7(10) ?
N14 Cu1 N1 C2 . . . . 173.3(3) ?
N11 Cu1 N1 N2 . . . . -88.7(4) ?
N8 Cu1 N1 N2 . . . . 80.2(4) ?
N4 Cu1 N1 N2 . . . . 177.7(5) ?
N9 Cu1 N1 N2 . . . . 155.6(7) ?
N14 Cu1 N1 N2 . . . . -12.5(4) ?
N3 C1 N2 N1 . . . . -0.2(5) ?
C8 C1 N2 N1 . . . . 179.2(4) ?
N3 C1 N2 Cu2 . . . . 170.9(3) ?
C8 C1 N2 Cu2 . . . . -9.6(6) ?
C2 N1 N2 C1 . . . . 0.6(5) ?
Cu1 N1 N2 C1 . . . . -174.0(4) ?
C2 N1 N2 Cu2 . . . . -167.3(4) ?
Cu1 N1 N2 Cu2 . . . . 18.1(7) ?
N13 Cu2 N2 C1 3_666 . . . -106.4(3) ?
N15 Cu2 N2 C1 3_666 . . . 115.6(4) ?
N5 Cu2 N2 C1 . . . . 5.7(3) ?
N13 Cu2 N2 N1 3_666 . . . 60.7(5) ?
N15 Cu2 N2 N1 3_666 . . . -77.3(5) ?
N5 Cu2 N2 N1 . . . . 172.7(5) ?
N1 C2 N3 C1 . . . . 0.6(5) ?
C3 C2 N3 C1 . . . . -179.2(5) ?
N2 C1 N3 C2 . . . . -0.2(5) ?
C8 C1 N3 C2 . . . . -179.6(5) ?
C6 C7 N4 C3 . . . . -1.1(7) ?
C6 C7 N4 Cu1 . . . . -178.8(4) ?
C4 C3 N4 C7 . . . . 1.1(7) ?
C2 C3 N4 C7 . . . . -178.1(4) ?
C4 C3 N4 Cu1 . . . . 179.1(4) ?
C2 C3 N4 Cu1 . . . . -0.2(5) ?
N1 Cu1 N4 C7 . . . . 176.0(4) ?
N11 Cu1 N4 C7 . . . . 84.3(4) ?
N8 Cu1 N4 C7 . . . . -85.8(4) ?
N9 Cu1 N4 C7 . . . . -8.0(4) ?
N14 Cu1 N4 C7 . . . . 120.1(7) ?
N1 Cu1 N4 C3 . . . . -1.7(3) ?
N11 Cu1 N4 C3 . . . . -93.4(3) ?
N8 Cu1 N4 C3 . . . . 96.5(3) ?
N9 Cu1 N4 C3 . . . . 174.3(3) ?
N14 Cu1 N4 C3 . . . . -57.6(8) ?
C11 C12 N5 C8 . . . . -0.3(9) ?
C11 C12 N5 Cu2 . . . . -176.4(5) ?
C9 C8 N5 C12 . . . . -1.9(8) ?
C1 C8 N5 C12 . . . . 179.9(5) ?
C9 C8 N5 Cu2 . . . . 175.0(4) ?
C1 C8 N5 Cu2 . . . . -3.2(5) ?
N2 Cu2 N5 C12 . . . . 175.2(6) ?
N13 Cu2 N5 C12 3_666 . . . -54.8(6) ?
N15 Cu2 N5 C12 3_666 . . . 34.7(6) ?
N2 Cu2 N5 C8 . . . . -1.1(3) ?
N13 Cu2 N5 C8 3_666 . . . 128.9(3) ?
N15 Cu2 N5 C8 3_666 . . . -141.6(3) ?
N8 C14 N6 N7 . . . . -1.3(6) ?
C15 C14 N6 N7 . . . . 175.7(4) ?
N8 C13 N7 N6 . . . . 0.6(6) ?
C20 C13 N7 N6 . . . . 179.1(4) ?
C14 N6 N7 C13 . . . . 0.4(6) ?
N6 C14 N8 C13 . . . . 1.5(5) ?
C15 C14 N8 C13 . . . . -175.6(4) ?
N6 C14 N8 Cu1 . . . . 170.9(3) ?
C15 C14 N8 Cu1 . . . . -6.2(5) ?
N7 C13 N8 C14 . . . . -1.3(5) ?
C20 C13 N8 C14 . . . . -179.7(5) ?
N7 C13 N8 Cu1 . . . . -164.0(4) ?
C20 C13 N8 Cu1 . . . . 17.5(9) ?
N1 Cu1 N8 C14 . . . . 175.5(3) ?
N11 Cu1 N8 C14 . . . . -46.3(7) ?
N4 Cu1 N8 C14 . . . . 97.7(3) ?
N9 Cu1 N8 C14 . . . . 6.0(3) ?
N14 Cu1 N8 C14 . . . . -87.6(3) ?
N1 Cu1 N8 C13 . . . . -22.8(6) ?
N11 Cu1 N8 C13 . . . . 115.4(6) ?
N4 Cu1 N8 C13 . . . . -100.5(5) ?
N9 Cu1 N8 C13 . . . . 167.7(6) ?
N14 Cu1 N8 C13 . . . . 74.1(6) ?
C18 C19 N9 C15 . . . . -1.4(8) ?
C18 C19 N9 Cu1 . . . . 175.0(4) ?
C16 C15 N9 C19 . . . . 0.9(7) ?
C14 C15 N9 C19 . . . . -179.1(4) ?
C16 C15 N9 Cu1 . . . . -176.0(4) ?
C14 C15 N9 Cu1 . . . . 4.0(5) ?
N1 Cu1 N9 C19 . . . . 100.5(9) ?
N11 Cu1 N9 C19 . . . . -15.3(4) ?
N8 Cu1 N9 C19 . . . . 177.9(4) ?
N4 Cu1 N9 C19 . . . . 78.9(4) ?
N14 Cu1 N9 C19 . . . . -91.4(4) ?
N1 Cu1 N9 C15 . . . . -83.0(9) ?
N11 Cu1 N9 C15 . . . . 161.2(3) ?
N8 Cu1 N9 C15 . . . . -5.5(3) ?
N4 Cu1 N9 C15 . . . . -104.5(3) ?
N14 Cu1 N9 C15 . . . . 85.1(3) ?
C23 C24 N10 C20 . . . . -2.3(9) ?
C21 C20 N10 C24 . . . . 1.7(8) ?
C13 C20 N10 C24 . . . . -176.3(5) ?
N13 C26 N11 N12 . . . . -0.3(5) ?
C27 C26 N11 N12 . . . . 178.0(4) ?
N13 C26 N11 Cu1 . . . . -176.1(3) ?
C27 C26 N11 Cu1 . . . . 2.2(5) ?
N1 Cu1 N11 C26 . . . . 93.9(3) ?
N8 Cu1 N11 C26 . . . . -45.0(7) ?
N4 Cu1 N11 C26 . . . . 170.5(3) ?
N9 Cu1 N11 C26 . . . . -95.6(3) ?
N14 Cu1 N11 C26 . . . . -2.2(3) ?
N1 Cu1 N11 N12 . . . . -80.2(4) ?
N8 Cu1 N11 N12 . . . . 140.9(5) ?
N4 Cu1 N11 N12 . . . . -3.6(4) ?
N9 Cu1 N11 N12 . . . . 90.3(4) ?
N14 Cu1 N11 N12 . . . . -176.3(5) ?
N13 C25 N12 N11 . . . . 0.4(5) ?
C32 C25 N12 N11 . . . . -179.8(4) ?
C26 N11 N12 C25 . . . . -0.1(5) ?
Cu1 N11 N12 C25 . . . . 174.4(4) ?
N11 C26 N13 C25 . . . . 0.5(5) ?
C27 C26 N13 C25 . . . . -177.6(4) ?
N11 C26 N13 Cu2 . . . 3_666 -169.8(4) ?
C27 C26 N13 Cu2 . . . 3_666 12.0(9) ?
N12 C25 N13 C26 . . . . -0.6(5) ?
C32 C25 N13 C26 . . . . 179.6(4) ?
N12 C25 N13 Cu2 . . . 3_666 173.8(3) ?
C32 C25 N13 Cu2 . . . 3_666 -6.0(5) ?
C28 C27 N14 C31 . . . . -0.3(7) ?
C26 C27 N14 C31 . . . . -178.5(4) ?
C28 C27 N14 Cu1 . . . . 176.6(4) ?
C26 C27 N14 Cu1 . . . . -1.6(5) ?
C30 C31 N14 C27 . . . . -0.1(7) ?
C30 C31 N14 Cu1 . . . . -176.6(4) ?
N1 Cu1 N14 C27 . . . . -89.0(3) ?
N11 Cu1 N14 C27 . . . . 2.0(3) ?
N8 Cu1 N14 C27 . . . . 170.7(3) ?
N4 Cu1 N14 C27 . . . . -34.8(8) ?
N9 Cu1 N14 C27 . . . . 93.2(3) ?
N1 Cu1 N14 C31 . . . . 87.6(4) ?
N11 Cu1 N14 C31 . . . . 178.6(4) ?
N8 Cu1 N14 C31 . . . . -12.8(4) ?
N4 Cu1 N14 C31 . . . . 141.7(6) ?
N9 Cu1 N14 C31 . . . . -90.2(4) ?
C35 C36 N15 C32 . . . . -0.2(8) ?
C35 C36 N15 Cu2 . . . 3_666 -179.8(4) ?
C33 C32 N15 C36 . . . . 0.4(7) ?
C25 C32 N15 C36 . . . . 179.7(4) ?
C33 C32 N15 Cu2 . . . 3_666 -179.9(4) ?
C25 C32 N15 Cu2 . . . 3_666 -0.7(5) ?
